data_4506590
loop_
_publ_author_name
'de Silva, K. M. Nalin'
'Hwang, Euiyong'
'Serem, Wilson K.'
'Fronczek, Frank R.'
'Garno, Jayne C.'
'Nesterov, Evgueni E.'

_publ_section_title
;
 Long-chain 3,4-ethylenedioxythiophene/thiophene oligomers and
 semiconducting thin films prepared by their electropolymerization.
;
_journal_issue 10
_journal_name_full 'ACS applied materials &amp; interfaces'
_journal_page_first 5430
_journal_page_last 5441
_journal_paper_doi 10.1021/am301349g
_journal_volume 4
_journal_year 2012
_chemical_compound_source 'local laboratory'
_chemical_formula_moiety 'C36 H46 O4 S4'
_chemical_formula_sum 'C36 H46 O4 S4'
_chemical_formula_weight 670.97
_chemical_melting_point '198 C?'
_chemical_name_systematic
; 
2,3,2',3',2''',3''',2'''',3'''',2'''''',3'''''',2''''''',3'''''''-Hexa(ethylenedioxy)-3'',4'''''-(2-ethylhexyl)-
2,2':5',2'':5'',2''':5''',2'''':5'''',2''''':5''''',2'''''':5'''''',2''''''':5'''''''-octithiophene 
;
_space_group_IT_number 14
_symmetry_cell_setting monoclinic
_symmetry_space_group_name_Hall '-P 2ybc'
_symmetry_space_group_name_H-M 'P 1 21/c 1'
_atom_sites_solution_hydrogens geom
_atom_sites_solution_primary direct
_atom_sites_solution_secondary difmap
_audit_creation_method SHELXL-97
_audit_update_record
;
2009-03-04 # Formatted by publCIF
;
_cell_angle_alpha 90
_cell_angle_beta 111.351(4)
_cell_angle_gamma 90
_cell_formula_units_Z 2
_cell_length_a 22.433(3)
_cell_length_b 4.9502(5)
_cell_length_c 16.387(2)
_cell_measurement_reflns_used 6623
_cell_measurement_temperature 90
_cell_measurement_theta_max 32.5
_cell_measurement_theta_min 2.5
_cell_volume 1694.8(4)
_computing_cell_refinement 'Denzo and Scalepack (Otwinowski & Minor, 1997)'
_computing_data_collection 'COLLECT (Nonius, 2000)'
_computing_data_reduction 'Denzo and Scalepack (Otwinowski & Minor, 1997)'
_computing_molecular_graphics 'Ortep-3 for Windows (Farrugia, 1997)'
_computing_publication_material 'SHELXL-97 (Sheldrick, 1997)'
_computing_structure_refinement 'SHELXL-97 (Sheldrick, 1997)'
_computing_structure_solution 'SIR97 (Altomare  et al., 1999)'
_diffrn_ambient_temperature 90
_diffrn_measured_fraction_theta_full 0.998
_diffrn_measured_fraction_theta_max 0.988
_diffrn_measurement_device_type 'KappaCCD (with Oxford Cryostream)'
_diffrn_measurement_method ' \w scans with \k offsets'
_diffrn_radiation_monochromator graphite
_diffrn_radiation_source 'fine-focus sealed tube'
_diffrn_radiation_type MoK\a
_diffrn_radiation_wavelength 0.71073
_diffrn_reflns_av_R_equivalents 0.039
_diffrn_reflns_av_sigmaI/netI 0.0478
_diffrn_reflns_limit_h_max 33
_diffrn_reflns_limit_h_min -33
_diffrn_reflns_limit_k_max 7
_diffrn_reflns_limit_k_min -7
_diffrn_reflns_limit_l_max 24
_diffrn_reflns_limit_l_min -24
_diffrn_reflns_number 41590
_diffrn_reflns_theta_full 25.0
_diffrn_reflns_theta_max 32.5
_diffrn_reflns_theta_min 2.6
_diffrn_standards_decay_% <2
_diffrn_standards_number 0
_exptl_absorpt_coefficient_mu 0.319
_exptl_absorpt_correction_T_max 0.984
_exptl_absorpt_correction_T_min 0.878
_exptl_absorpt_correction_type multi-scan
_exptl_absorpt_process_details 'Denzo and Scalepack (Otwinowski & Minor, 1997)'
_exptl_crystal_colour orange
_exptl_crystal_density_diffrn 1.315
_exptl_crystal_density_method 'not measured'
_exptl_crystal_description plate
_exptl_crystal_F_000 716
_exptl_crystal_size_max 0.42
_exptl_crystal_size_mid 0.25
_exptl_crystal_size_min 0.05
_refine_diff_density_max 0.54
_refine_diff_density_min -0.57
_refine_diff_density_rms 0.074
_refine_ls_extinction_method none
_refine_ls_goodness_of_fit_ref 1.039
_refine_ls_hydrogen_treatment constr
_refine_ls_matrix_type full
_refine_ls_number_parameters 194
_refine_ls_number_reflns 6073
_refine_ls_number_restraints 0
_refine_ls_restrained_S_all 1.039
_refine_ls_R_factor_all 0.091
_refine_ls_R_factor_gt 0.056
_refine_ls_shift/su_max 0.002
_refine_ls_shift/su_mean 0.000
_refine_ls_structure_factor_coef Fsqd
_refine_ls_weighting_details 'calc w=1/[\s^2^(Fo^2^)+(0.0840P)^2^+0.7708P] where P=(Fo^2^+2Fc^2^)/3'
_refine_ls_weighting_scheme calc
_refine_ls_wR_factor_gt 0.145
_refine_ls_wR_factor_ref 0.164
_reflns_number_gt 4216
_reflns_number_total 6073
_reflns_threshold_expression I>2\s(I)
_cod_data_source_file am301349g_si_002.cif
_cod_data_source_block Nalin9
_cod_depositor_comments
;
The following automatic conversions were performed:

'_symmetry_cell_setting' value 'Monoclinic' changed to 'monoclinic'
according to /home/saulius/struct/CIF-dictionaries/cif_core.dic
dictionary named 'cif_core.dic' version 2.4.2 from 2011-04-26.

Automatic conversion script
Id: cif_fix_values 1891 2012-01-12 08:04:46Z andrius 
;
_cod_original_sg_symbol_H-M 'P 21/c        '
_cod_database_code 4506590

loop_
_symmetry_equiv_pos_as_xyz
'x, y, z'
'-x, y+1/2, -z+1/2'
'-x, -y, -z'
'x, -y-1/2, z-1/2'

loop_
_atom_site_label
_atom_site_type_symbol
_atom_site_fract_x
_atom_site_fract_y
_atom_site_fract_z
_atom_site_U_iso_or_equiv
_atom_site_adp_type
_atom_site_occupancy
_atom_site_symmetry_multiplicity
_atom_site_calc_flag
_atom_site_refinement_flags
_atom_site_disorder_assembly
_atom_site_disorder_group
S1 S 0.56299(2) 0.29101(9) 0.46865(3) 0.02439(12) Uani 1 1 d . . .
S2 S 0.68255(3) 0.66885(10) 0.47285(3) 0.03239(14) Uani 1 1 d . . .
O1 O 0.53049(6) 0.0232(3) 0.67144(8) 0.0272(3) Uani 1 1 d . . .
O2 O 0.63294(6) 0.4210(3) 0.71969(8) 0.0274(3) Uani 1 1 d . . .
C1 C 0.52521(8) 0.0931(4) 0.52295(11) 0.0235(3) Uani 1 1 d . . .
C2 C 0.55101(9) 0.1476(4) 0.61142(11) 0.0239(3) Uani 1 1 d . . .
C3 C 0.59993(9) 0.3445(4) 0.63477(11) 0.0238(3) Uani 1 1 d . . .
C4 C 0.61315(8) 0.4430(4) 0.56448(11) 0.0240(3) Uani 1 1 d . . .
C5 C 0.66079(9) 0.6374(4) 0.56357(12) 0.0259(4) Uani 1 1 d . . .
C6 C 0.69575(10) 0.8131(4) 0.62859(13) 0.0299(4) Uani 1 1 d . . .
H6 H 0.6911 0.8250 0.6838 0.036 Uiso 1 1 calc R . .
C7 C 0.73950(10) 0.9752(4) 0.60524(14) 0.0326(4) Uani 1 1 d . . .
C8 C 0.73667(10) 0.9209(4) 0.52255(14) 0.0352(4) Uani 1 1 d . . .
H8 H 0.7617 1.0118 0.4952 0.042 Uiso 1 1 calc R . .
C9 C 0.57850(10) 0.0441(4) 0.75855(11) 0.0288(4) Uani 1 1 d . . .
H9A H 0.6152 -0.0741 0.7633 0.035 Uiso 1 1 calc R . .
H9B H 0.5603 -0.0176 0.8021 0.035 Uiso 1 1 calc R . .
C10 C 0.60115(10) 0.3314(4) 0.77799(12) 0.0299(4) Uani 1 1 d . . .
H10A H 0.5641 0.4503 0.7709 0.036 Uiso 1 1 calc R . .
H10B H 0.6312 0.3451 0.8395 0.036 Uiso 1 1 calc R . .
C11 C 0.78313(11) 1.1808(5) 0.66589(17) 0.0426(5) Uani 1 1 d . A .
H11A H 0.7581 1.2885 0.6930 0.051 Uiso 1 1 calc R . .
H11B H 0.7988 1.3056 0.6309 0.051 Uiso 1 1 calc R . .
C12 C 0.84127(13) 1.0576(7) 0.73922(18) 0.0594(8) Uani 1 1 d . . .
H12 H 0.8688 1.2174 0.7656 0.071 Uiso 0.566(6) 1 calc PR A 1
H12A H 0.8235 0.8848 0.7523 0.071 Uiso 0.434(6) 1 calc PR A 2
C13 C 0.8301(2) 0.9422(10) 0.8093(3) 0.0469(12) Uiso 0.566(6) 1 d P A 1
H13A H 0.8720 0.8832 0.8521 0.056 Uiso 0.566(6) 1 calc PR A 1
H13B H 0.8044 0.7769 0.7874 0.056 Uiso 0.566(6) 1 calc PR A 1
C14 C 0.7970(2) 1.1039(11) 0.8595(3) 0.0495(12) Uiso 0.566(6) 1 d P A 1
H14A H 0.7927 0.9919 0.9063 0.074 Uiso 0.566(6) 1 calc PR A 1
H14B H 0.7545 1.1595 0.8195 0.074 Uiso 0.566(6) 1 calc PR A 1
H14C H 0.8226 1.2644 0.8851 0.074 Uiso 0.566(6) 1 calc PR A 1
C15 C 0.8826(3) 0.8867(14) 0.7041(4) 0.0470(13) Uiso 0.566(6) 1 d P A 1
H15A H 0.9183 0.8195 0.7560 0.056 Uiso 0.566(6) 1 calc PR A 1
H15B H 0.8565 0.7267 0.6766 0.056 Uiso 0.566(6) 1 calc PR A 1
C16 C 0.9102(6) 0.976(3) 0.6449(8) 0.123(4) Uiso 0.566(6) 1 d P A 1
H16A H 0.9305 1.1525 0.6671 0.148 Uiso 0.566(6) 1 calc PR A 1
H16B H 0.8745 1.0135 0.5891 0.148 Uiso 0.566(6) 1 calc PR A 1
C17 C 0.9580(5) 0.815(2) 0.6226(7) 0.101(3) Uiso 0.566(6) 1 d P A 1
H17A H 0.9976 0.8074 0.6755 0.121 Uiso 0.566(6) 1 calc PR A 1
H17B H 0.9415 0.6283 0.6101 0.121 Uiso 0.566(6) 1 calc PR A 1
C18 C 0.9757(10) 0.902(5) 0.5505(13) 0.260(9) Uiso 0.566(6) 1 d P A 1
H18A H 1.0063 0.7731 0.5424 0.390 Uiso 0.566(6) 1 calc PR A 1
H18B H 0.9954 1.0811 0.5632 0.390 Uiso 0.566(6) 1 calc PR A 1
H18C H 0.9374 0.9099 0.4970 0.390 Uiso 0.566(6) 1 calc PR A 1
C13A C 0.8637(4) 1.1923(17) 0.8237(5) 0.069(2) Uiso 0.434(6) 1 d P A 2
H13C H 0.8809 1.3696 0.8150 0.083 Uiso 0.434(6) 1 calc PR A 2
H13D H 0.9004 1.0861 0.8626 0.083 Uiso 0.434(6) 1 calc PR A 2
C14A C 0.8210(6) 1.245(3) 0.8737(9) 0.109(4) Uiso 0.434(6) 1 d P A 2
H14D H 0.8451 1.3391 0.9283 0.163 Uiso 0.434(6) 1 calc PR A 2
H14E H 0.8051 1.0724 0.8873 0.163 Uiso 0.434(6) 1 calc PR A 2
H14F H 0.7847 1.3563 0.8383 0.163 Uiso 0.434(6) 1 calc PR A 2
C15A C 0.8913(6) 0.959(3) 0.7036(9) 0.088(4) Uiso 0.434(6) 1 d P A 2
H15C H 0.9300 0.9179 0.7554 0.106 Uiso 0.434(6) 1 calc PR A 2
H15D H 0.8754 0.7832 0.6749 0.106 Uiso 0.434(6) 1 calc PR A 2
C16A C 0.9119(4) 1.097(2) 0.6476(6) 0.0603(19) Uiso 0.434(6) 1 d P A 2
H16C H 0.9282 1.2746 0.6742 0.072 Uiso 0.434(6) 1 calc PR A 2
H16D H 0.8746 1.1317 0.5932 0.072 Uiso 0.434(6) 1 calc PR A 2
C17A C 0.9627(5) 0.965(2) 0.6232(7) 0.084(3) Uiso 0.434(6) 1 d P A 2
H17C H 0.9944 0.8751 0.6748 0.100 Uiso 0.434(6) 1 calc PR A 2
H17D H 0.9852 1.0998 0.6004 0.100 Uiso 0.434(6) 1 calc PR A 2
C18A C 0.9274(6) 0.747(3) 0.5492(9) 0.116(4) Uiso 0.434(6) 1 d P A 2
H18D H 0.9592 0.6527 0.5314 0.174 Uiso 0.434(6) 1 calc PR A 2
H18E H 0.8965 0.8386 0.4984 0.174 Uiso 0.434(6) 1 calc PR A 2
H18F H 0.9050 0.6158 0.5725 0.174 Uiso 0.434(6) 1 calc PR A 2

loop_
_atom_site_aniso_label
_atom_site_aniso_U_11
_atom_site_aniso_U_22
_atom_site_aniso_U_33
_atom_site_aniso_U_23
_atom_site_aniso_U_13
_atom_site_aniso_U_12
S1 0.0313(2) 0.0274(2) 0.01565(19) 0.00167(15) 0.00995(16) 0.00040(17)
S2 0.0411(3) 0.0340(3) 0.0250(2) 0.00219(18) 0.0155(2) -0.0062(2)
O1 0.0361(7) 0.0327(7) 0.0143(5) -0.0008(5) 0.0110(5) -0.0033(6)
O2 0.0354(7) 0.0297(7) 0.0170(6) -0.0021(5) 0.0095(5) -0.0026(6)
C1 0.0305(8) 0.0252(8) 0.0168(7) 0.0008(6) 0.0110(6) 0.0021(7)
C2 0.0316(9) 0.0261(8) 0.0157(7) 0.0015(6) 0.0105(6) 0.0037(7)
C3 0.0308(9) 0.0249(8) 0.0159(7) 0.0000(6) 0.0085(6) 0.0038(7)
C4 0.0299(8) 0.0242(8) 0.0180(7) 0.0002(6) 0.0089(6) 0.0026(7)
C5 0.0328(9) 0.0239(8) 0.0210(8) 0.0045(6) 0.0098(7) 0.0044(7)
C6 0.0327(9) 0.0291(9) 0.0261(9) 0.0006(7) 0.0085(7) 0.0042(7)
C7 0.0346(10) 0.0244(9) 0.0345(10) 0.0017(8) 0.0075(8) 0.0026(8)
C8 0.0374(10) 0.0326(10) 0.0362(10) 0.0063(8) 0.0141(9) -0.0047(8)
C9 0.0397(10) 0.0313(9) 0.0157(7) -0.0005(7) 0.0106(7) -0.0031(8)
C10 0.0419(10) 0.0307(10) 0.0194(8) -0.0030(7) 0.0140(7) -0.0027(8)
C11 0.0406(12) 0.0362(12) 0.0430(13) -0.0042(9) 0.0059(10) -0.0011(9)
C12 0.0446(13) 0.074(2) 0.0455(14) -0.0131(14) -0.0005(11) 0.0152(14)

loop_
_atom_type_symbol
_atom_type_description
_atom_type_scat_dispersion_real
_atom_type_scat_dispersion_imag
_atom_type_scat_source
C C 0.0033 0.0016 'International Tables Vol C Tables 4.2.6.8 and 6.1.1.4'
H H 0.0000 0.0000 'International Tables Vol C Tables 4.2.6.8 and 6.1.1.4'
O O 0.0106 0.0060 'International Tables Vol C Tables 4.2.6.8 and 6.1.1.4'
S S 0.1246 0.1234 'International Tables Vol C Tables 4.2.6.8 and 6.1.1.4'

loop_
_geom_angle_atom_site_label_1
_geom_angle_atom_site_label_2
_geom_angle_atom_site_label_3
_geom_angle
_geom_angle_site_symmetry_1
_geom_angle_site_symmetry_3
C4 S1 C1 93.30(8) . .
C8 S2 C5 91.69(10) . .
C2 O1 C9 110.59(14) . .
C3 O2 C10 111.71(14) . .
C2 C1 C1 128.6(2) . 3_656
C2 C1 S1 109.40(14) . .
C1 C1 S1 122.01(16) 3_656 .
O1 C2 C1 122.93(17) . .
O1 C2 C3 123.03(15) . .
C1 C2 C3 114.04(15) . .
O2 C3 C4 123.33(17) . .
O2 C3 C2 123.03(15) . .
C4 C3 C2 113.58(15) . .
C3 C4 C5 129.07(16) . .
C3 C4 S1 109.67(14) . .
C5 C4 S1 121.25(13) . .
C6 C5 C4 128.95(17) . .
C6 C5 S2 110.36(15) . .
C4 C5 S2 120.68(14) . .
C5 C6 C7 113.70(18) . .
C5 C6 H6 123.1 . .
C7 C6 H6 123.1 . .
C8 C7 C6 111.70(18) . .
C8 C7 C11 125.0(2) . .
C6 C7 C11 123.3(2) . .
C7 C8 S2 112.52(16) . .
C7 C8 H8 123.7 . .
S2 C8 H8 123.7 . .
O1 C9 C10 110.46(15) . .
O1 C9 H9A 109.6 . .
C10 C9 H9A 109.6 . .
O1 C9 H9B 109.6 . .
C10 C9 H9B 109.6 . .
H9A C9 H9B 108.1 . .
O2 C10 C9 110.98(15) . .
O2 C10 H10A 109.4 . .
C9 C10 H10A 109.4 . .
O2 C10 H10B 109.4 . .
C9 C10 H10B 109.4 . .
H10A C10 H10B 108.0 . .
C7 C11 C12 114.1(2) . .
C7 C11 H11A 108.7 . .
C12 C11 H11A 108.7 . .
C7 C11 H11B 108.7 . .
C12 C11 H11B 108.7 . .
H11A C11 H11B 107.6 . .
C13 C12 C15 113.9(4) . .
C13A C12 C15 124.9(4) . .
C13 C12 C15A 124.5(6) . .
C13A C12 C15A 117.8(6) . .
C13 C12 C11 116.9(3) . .
C13A C12 C11 117.5(4) . .
C15 C12 C11 112.7(3) . .
C15A C12 C11 111.1(6) . .
C13 C12 H12 103.8 . .
C15 C12 H12 103.8 . .
C11 C12 H12 103.8 . .
C13A C12 H12A 102.4 . .
C15A C12 H12A 102.4 . .
C11 C12 H12A 102.4 . .
C12 C13 C14 120.2(4) . .
C12 C13 H13A 107.3 . .
C14 C13 H13A 107.3 . .
C12 C13 H13B 107.3 . .
C14 C13 H13B 107.3 . .
H13A C13 H13B 106.9 . .
C13 C14 H14A 109.5 . .
C13 C14 H14B 109.5 . .
H14A C14 H14B 109.5 . .
C13 C14 H14C 109.5 . .
H14A C14 H14C 109.5 . .
H14B C14 H14C 109.5 . .
C16 C15 C12 125.0(7) . .
C16 C15 H15A 106.1 . .
C12 C15 H15A 106.1 . .
C16 C15 H15B 106.1 . .
C12 C15 H15B 106.1 . .
H15A C15 H15B 106.3 . .
C15 C16 C17 122.8(10) . .
C15 C16 H16A 106.6 . .
C17 C16 H16A 106.6 . .
C15 C16 H16B 106.6 . .
C17 C16 H16B 106.6 . .
H16A C16 H16B 106.6 . .
C18 C17 C16 118.8(12) . .
C18 C17 H17A 107.6 . .
C16 C17 H17A 107.6 . .
C18 C17 H17B 107.6 . .
C16 C17 H17B 107.6 . .
H17A C17 H17B 107.1 . .
C17 C18 H18A 109.5 . .
C17 C18 H18B 109.5 . .
H18A C18 H18B 109.5 . .
C17 C18 H18C 109.5 . .
H18A C18 H18C 109.5 . .
H18B C18 H18C 109.5 . .
C12 C13A C14A 122.3(8) . .
C12 C13A H13C 106.7 . .
C14A C13A H13C 106.7 . .
C12 C13A H13D 106.7 . .
C14A C13A H13D 106.7 . .
H13C C13A H13D 106.6 . .
C13A C14A H14D 109.5 . .
C13A C14A H14E 109.5 . .
H14D C14A H14E 109.5 . .
C13A C14A H14F 109.5 . .
H14D C14A H14F 109.5 . .
H14E C14A H14F 109.5 . .
C16A C15A C12 125.3(10) . .
C16A C15A H15C 106.0 . .
C12 C15A H15C 106.0 . .
C16A C15A H15D 106.0 . .
C12 C15A H15D 106.0 . .
H15C C15A H15D 106.3 . .
C15A C16A C17A 116.2(9) . .
C15A C16A H16C 108.2 . .
C17A C16A H16C 108.2 . .
C15A C16A H16D 108.2 . .
C17A C16A H16D 108.2 . .
H16C C16A H16D 107.4 . .
C16A C17A C18A 106.5(9) . .
C16A C17A H17C 110.4 . .
C18A C17A H17C 110.4 . .
C16A C17A H17D 110.4 . .
C18A C17A H17D 110.4 . .
H17C C17A H17D 108.6 . .
C17A C18A H18D 109.5 . .
C17A C18A H18E 109.5 . .
H18D C18A H18E 109.5 . .
C17A C18A H18F 109.5 . .
H18D C18A H18F 109.5 . .
H18E C18A H18F 109.5 . .

loop_
_geom_bond_atom_site_label_1
_geom_bond_atom_site_label_2
_geom_bond_distance
_geom_bond_site_symmetry_2
S1 C4 1.7356(18) .
S1 C1 1.7376(18) .
S2 C8 1.725(2) .
S2 C5 1.7325(18) .
O1 C2 1.374(2) .
O1 C9 1.445(2) .
O2 C3 1.370(2) .
O2 C10 1.454(2) .
C1 C2 1.378(2) .
C1 C1 1.440(4) 3_656
C2 C3 1.413(3) .
C3 C4 1.379(2) .
C4 C5 1.442(3) .
C5 C6 1.378(3) .
C6 C7 1.424(3) .
C6 H6 0.9500 .
C7 C8 1.360(3) .
C7 C11 1.508(3) .
C8 H8 0.9500 .
C9 C10 1.505(3) .
C9 H9A 0.9900 .
C9 H9B 0.9900 .
C10 H10A 0.9900 .
C10 H10B 0.9900 .
C11 C12 1.541(4) .
C11 H11A 0.9900 .
C11 H11B 0.9900 .
C12 C13 1.385(5) .
C12 C13A 1.452(8) .
C12 C15 1.515(7) .
C12 C15A 1.522(13) .
C12 H12 1.0000 .
C12 H12A 1.0000 .
C13 C14 1.520(6) .
C13 H13A 0.9900 .
C13 H13B 0.9900 .
C14 H14A 0.9800 .
C14 H14B 0.9800 .
C14 H14C 0.9800 .
C15 C16 1.399(14) .
C15 H15A 0.9900 .
C15 H15B 0.9900 .
C16 C17 1.485(15) .
C16 H16A 0.9900 .
C16 H16B 0.9900 .
C17 C18 1.441(19) .
C17 H17A 0.9900 .
C17 H17B 0.9900 .
C18 H18A 0.9800 .
C18 H18B 0.9800 .
C18 H18C 0.9800 .
C13A C14A 1.492(14) .
C13A H13C 0.9900 .
C13A H13D 0.9900 .
C14A H14D 0.9800 .
C14A H14E 0.9800 .
C14A H14F 0.9800 .
C15A C16A 1.355(16) .
C15A H15C 0.9900 .
C15A H15D 0.9900 .
C16A C17A 1.490(14) .
C16A H16C 0.9900 .
C16A H16D 0.9900 .
C17A C18A 1.600(17) .
C17A H17C 0.9900 .
C17A H17D 0.9900 .
C18A H18D 0.9800 .
C18A H18E 0.9800 .
C18A H18F 0.9800 .

loop_
_geom_torsion_atom_site_label_1
_geom_torsion_atom_site_label_2
_geom_torsion_atom_site_label_3
_geom_torsion_atom_site_label_4
_geom_torsion
_geom_torsion_site_symmetry_1
_geom_torsion_site_symmetry_4
C4 S1 C1 C2 0.34(14) . .
C4 S1 C1 C1 -180.0(2) . 3_656
C9 O1 C2 C1 160.05(17) . .
C9 O1 C2 C3 -20.6(2) . .
C1 C1 C2 O1 -0.1(4) 3_656 .
S1 C1 C2 O1 179.52(14) . .
C1 C1 C2 C3 -179.5(2) 3_656 .
S1 C1 C2 C3 0.1(2) . .
C10 O2 C3 C4 168.14(17) . .
C10 O2 C3 C2 -14.9(2) . .
O1 C2 C3 O2 2.7(3) . .
C1 C2 C3 O2 -177.96(16) . .
O1 C2 C3 C4 179.90(16) . .
C1 C2 C3 C4 -0.7(2) . .
O2 C3 C4 C5 -0.7(3) . .
C2 C3 C4 C5 -177.92(17) . .
O2 C3 C4 S1 178.17(14) . .
C2 C3 C4 S1 0.9(2) . .
C1 S1 C4 C3 -0.73(14) . .
C1 S1 C4 C5 178.23(15) . .
C3 C4 C5 C6 -14.8(3) . .
S1 C4 C5 C6 166.44(16) . .
C3 C4 C5 S2 163.61(16) . .
S1 C4 C5 S2 -15.1(2) . .
C8 S2 C5 C6 -1.20(15) . .
C8 S2 C5 C4 -179.90(16) . .
C4 C5 C6 C7 179.23(18) . .
S2 C5 C6 C7 0.7(2) . .
C5 C6 C7 C8 0.4(3) . .
C5 C6 C7 C11 -179.63(18) . .
C6 C7 C8 S2 -1.3(2) . .
C11 C7 C8 S2 178.71(17) . .
C5 S2 C8 C7 1.48(17) . .
C2 O1 C9 C10 49.5(2) . .
C3 O2 C10 C9 43.9(2) . .
O1 C9 C10 O2 -63.9(2) . .
C8 C7 C11 C12 -104.2(3) . .
C6 C7 C11 C12 75.9(3) . .
C7 C11 C12 C13 -76.7(4) . .
C7 C11 C12 C13A -145.4(4) . .
C7 C11 C12 C15 58.1(4) . .
C7 C11 C12 C15A 74.6(6) . .
C13A C12 C13 C14 54.1(5) . .
C15 C12 C13 C14 171.9(4) . .
C15A C12 C13 C14 159.0(7) . .
C11 C12 C13 C14 -53.8(5) . .
C13 C12 C15 C16 -167.9(8) . .
C13A C12 C15 C16 -98.6(9) . .
C15A C12 C15 C16 -32(2) . .
C11 C12 C15 C16 55.9(9) . .
C12 C15 C16 C17 170.6(8) . .
C15 C16 C17 C18 169.6(15) . .
C13 C12 C13A C14A -50.7(8) . .
C15 C12 C13A C14A -150.5(8) . .
C15A C12 C13A C14A -166.6(10) . .
C11 C12 C13A C14A 56.1(10) . .
C13 C12 C15A C16A -166.1(9) . .
C13A C12 C15A C16A -94.7(13) . .
C15 C12 C15A C16A 144(3) . .
C11 C12 C15A C16A 45.1(13) . .
C12 C15A C16A C17A 178.3(9) . .
C15A C16A C17A C18A 80.0(12) . .
